data_2220309
loop_
_publ_author_name
'Ou, Guang-Chuan'
'Zhang, Min'
'Yuan, Xian-You'
'Dai, Yong-Qiang'

_publ_section_title
<i>catena</i>-Poly[[bis(\m~2~-4-aminobenzenesulfonato-\k^2^<i>O</i>:<i>O</i>)disilver]-bis(\m~2~-4,4'-bipyridine-\k^2^<i>N</i>:<i>N</i>')]
_journal_coeditor_code PV2110
_journal_issue 12
_journal_name_full 'Acta Crystallographica Section E'
_journal_page_first m1587
_journal_paper_doi 10.1107/S160053680803804X
_journal_volume 64
_journal_year 2008
_chemical_formula_iupac '[Ag2 (C6 H6 N O3 S)2 (C10 H8 N2 )2]'
_chemical_formula_moiety 'C32 H28 Ag2 N6 O6 S2'
_chemical_formula_sum 'C32 H28 Ag2 N6 O6 S2'
_chemical_formula_weight 872.46
_chemical_name_systematic
;
catena-Poly[[bis(\m~2~-4-aminobenzenesulfonato-\k^2^O:O)disilver]-
bis(\m~2~-4,4'-bipyridine-\k^2^N:N')]
;
_space_group_IT_number 14
_symmetry_cell_setting monoclinic
_symmetry_space_group_name_Hall '-P 2yn'
_symmetry_space_group_name_H-M 'P 1 21/n 1'
_atom_sites_solution_hydrogens geom
_atom_sites_solution_primary direct
_atom_sites_solution_secondary difmap
_audit_creation_method SHELXL97
_cell_angle_alpha 90.00
_cell_angle_beta 108.004(4)
_cell_angle_gamma 90.00
_cell_formula_units_Z 2
_cell_length_a 9.2105(19)
_cell_length_b 15.774(3)
_cell_length_c 11.433(2)
_cell_measurement_reflns_used 2489
_cell_measurement_temperature 173(2)
_cell_measurement_theta_max 26.98
_cell_measurement_theta_min 2.49
_cell_volume 1579.7(5)
_computing_cell_refinement 'SMART (Bruker, 1997)'
_computing_data_collection 'SMART (Bruker, 1997)'
_computing_data_reduction 'SAINT (Bruker, 2003)'
_computing_molecular_graphics 'DIAMOND (Brandenburg, 2005)'
_computing_publication_material 'SHELXL97 (Sheldrick, 2008)'
_computing_structure_refinement 'SHELXL97 (Sheldrick, 2008)'
_computing_structure_solution 'SHELXS97 (Sheldrick, 2008)'
_diffrn_ambient_temperature 173(2)
_diffrn_measured_fraction_theta_full 0.978
_diffrn_measured_fraction_theta_max 0.978
_diffrn_measurement_device_type 'Bruker SMART CCD area-detector'
_diffrn_measurement_method '\f and \w'
_diffrn_radiation_monochromator graphite
_diffrn_radiation_source 'fine-focus sealed tube'
_diffrn_radiation_type MoK\a
_diffrn_radiation_wavelength 0.71073
_diffrn_reflns_av_R_equivalents 0.0234
_diffrn_reflns_av_sigmaI/netI 0.0320
_diffrn_reflns_limit_h_max 11
_diffrn_reflns_limit_h_min -11
_diffrn_reflns_limit_k_max 20
_diffrn_reflns_limit_k_min -17
_diffrn_reflns_limit_l_max 14
_diffrn_reflns_limit_l_min -13
_diffrn_reflns_number 7741
_diffrn_reflns_theta_full 27.01
_diffrn_reflns_theta_max 27.01
_diffrn_reflns_theta_min 2.27
_diffrn_standards_decay_% 0
_diffrn_standards_interval_count 0
_diffrn_standards_interval_time 0
_diffrn_standards_number 0
_exptl_absorpt_coefficient_mu 1.428
_exptl_absorpt_correction_T_max 0.8473
_exptl_absorpt_correction_T_min 0.5853
_exptl_absorpt_correction_type multi-scan
_exptl_absorpt_process_details '(SADABS; Sheldrick, 1996)'
_exptl_crystal_colour light-yellow
_exptl_crystal_density_diffrn 1.834
_exptl_crystal_density_method 'not measured'
_exptl_crystal_description prism
_exptl_crystal_F_000 872
_exptl_crystal_size_max 0.42
_exptl_crystal_size_mid 0.13
_exptl_crystal_size_min 0.12
_refine_diff_density_max 0.791
_refine_diff_density_min -0.691
_refine_ls_extinction_method none
_refine_ls_goodness_of_fit_ref 1.114
_refine_ls_hydrogen_treatment constr
_refine_ls_matrix_type full
_refine_ls_number_parameters 217
_refine_ls_number_reflns 3375
_refine_ls_number_restraints 0
_refine_ls_restrained_S_all 1.114
_refine_ls_R_factor_all 0.0422
_refine_ls_R_factor_gt 0.0319
_refine_ls_shift/su_max 0.001
_refine_ls_shift/su_mean 0.000
_refine_ls_structure_factor_coef Fsqd
_refine_ls_weighting_details 'calc w = 1/[\s^2^(Fo^2^)+(0.0458P)^2^+0.7557P] where P=(Fo^2^+2Fc^2^)/3'
_refine_ls_weighting_scheme calc
_refine_ls_wR_factor_gt 0.0822
_refine_ls_wR_factor_ref 0.0875
_reflns_number_gt 2774
_reflns_number_total 3375
_reflns_threshold_expression I>2\s(I)
_cod_data_source_file pv2110.cif
_cod_data_source_block I
_cod_original_cell_volume 1579.8(6)
_cod_original_sg_symbol_H-M 'P 21/n'
_cod_database_code 2220309
_cod_database_fobs_code 2220309

loop_
_symmetry_equiv_pos_as_xyz
'x, y, z'
'-x+1/2, y+1/2, -z+1/2'
'-x, -y, -z'
'x-1/2, -y-1/2, z-1/2'

loop_
_atom_site_type_symbol
_atom_site_label
_atom_site_fract_x
_atom_site_fract_y
_atom_site_fract_z
_atom_site_U_iso_or_equiv
_atom_site_adp_type
_atom_site_calc_flag
_atom_site_refinement_flags
_atom_site_occupancy
Ag Ag1 0.72113(3) 0.011584(16) 0.56851(2) 0.02788(10) Uani d . 1
S S1 0.43413(9) 0.19537(5) 0.48987(9) 0.0333(2) Uani d . 1
N N1 0.7468(3) 0.01972(15) 0.3849(2) 0.0216(5) Uani d . 1
N N2 0.7473(3) 0.01021(16) 0.7646(2) 0.0250(6) Uani d . 1
C C2 0.7508(3) 0.01617(18) 0.1402(3) 0.0203(6) Uani d . 1
C C12 0.1224(3) 0.19650(18) 0.4380(3) 0.0236(6) Uani d . 1
H H12A 0.1175 0.1865 0.3549 0.028 Uiso calc R 1
C C14 -0.0062(3) 0.2155(2) 0.5922(3) 0.0274(7) Uani d . 1
C C1 0.7521(3) 0.01415(18) 0.0111(3) 0.0211(6) Uani d . 1
O O1 0.4856(2) 0.10869(15) 0.5186(2) 0.0362(6) Uani d . 1
C C11 0.2636(3) 0.20524(19) 0.5282(3) 0.0228(6) Uani d . 1
C C15 0.1367(4) 0.2258(2) 0.6808(3) 0.0299(7) Uani d . 1
H H15A 0.1427 0.2368 0.7638 0.036 Uiso calc R 1
C C10 0.6969(4) 0.0780(2) 0.8123(3) 0.0282(7) Uani d . 1
H H10A 0.6607 0.1256 0.7607 0.034 Uiso calc R 1
C C7 0.8025(4) -0.0552(2) 0.8414(3) 0.0273(7) Uani d . 1
H H7A 0.8388 -0.1036 0.8097 0.033 Uiso calc R 1
C C16 0.2681(4) 0.2204(2) 0.6487(3) 0.0288(7) Uani d . 1
H H16A 0.3641 0.2270 0.7103 0.035 Uiso calc R 1
C C13 -0.0112(3) 0.2024(2) 0.4698(3) 0.0258(7) Uani d . 1
H H13A -0.1072 0.1974 0.4078 0.031 Uiso calc R 1
C C3 0.8647(3) -0.02265(19) 0.2346(3) 0.0240(6) Uani d . 1
H H3A 0.9463 -0.0514 0.2171 0.029 Uiso calc R 1
C C6 0.6367(3) 0.0573(2) 0.2940(3) 0.0249(6) Uani d . 1
H H6A 0.5563 0.0855 0.3141 0.030 Uiso calc R 1
C C5 0.6351(3) 0.0569(2) 0.1740(3) 0.0258(7) Uani d . 1
H H5A 0.5547 0.0846 0.1132 0.031 Uiso calc R 1
C C4 0.8586(4) -0.01927(19) 0.3527(3) 0.0261(7) Uani d . 1
H H4A 0.9379 -0.0460 0.4155 0.031 Uiso calc R 1
O O2 0.3940(4) 0.2091(3) 0.3591(3) 0.0931(15) Uani d . 1
N N3 -0.1373(3) 0.2149(2) 0.6265(3) 0.0483(9) Uani d . 1
H H3B -0.1314 0.2211 0.7043 0.058 Uiso calc R 1
H H3C -0.2269 0.2084 0.5705 0.058 Uiso calc R 1
O O3 0.5398(3) 0.25465(19) 0.5646(4) 0.0858(13) Uani d . 1
C C8 0.8091(4) -0.0555(2) 0.9632(3) 0.0260(7) Uani d . 1
H H8 0.8518 -0.1024 1.0143 0.031 Uiso calc R 1
C C9 0.6953(4) 0.0818(2) 0.9318(3) 0.0277(7) Uani d . 1
H H9 0.6555 0.1304 0.9604 0.033 Uiso calc R 1

loop_
_atom_site_aniso_label
_atom_site_aniso_U_11
_atom_site_aniso_U_22
_atom_site_aniso_U_33
_atom_site_aniso_U_12
_atom_site_aniso_U_13
_atom_site_aniso_U_23
Ag1 0.03363(16) 0.03836(16) 0.01360(14) 0.00271(10) 0.01013(10) 0.00153(10)
S1 0.0248(4) 0.0333(5) 0.0465(5) 0.0039(3) 0.0178(4) 0.0092(4)
N1 0.0276(13) 0.0222(13) 0.0164(12) -0.0020(10) 0.0090(10) -0.0024(10)
N2 0.0300(14) 0.0297(14) 0.0160(13) 0.0008(11) 0.0082(11) 0.0003(11)
C2 0.0287(15) 0.0198(14) 0.0139(14) -0.0011(12) 0.0085(12) -0.0014(11)
C12 0.0287(16) 0.0210(15) 0.0198(15) 0.0019(12) 0.0054(13) 0.0011(12)
C14 0.0216(15) 0.0269(16) 0.0351(19) 0.0021(12) 0.0109(14) -0.0026(14)
C1 0.0267(15) 0.0211(14) 0.0153(14) -0.0017(12) 0.0060(12) -0.0013(11)
O1 0.0277(12) 0.0297(13) 0.0522(16) 0.0044(9) 0.0138(11) -0.0036(11)
C11 0.0188(14) 0.0234(15) 0.0272(16) 0.0013(11) 0.0086(12) 0.0005(13)
C15 0.0338(17) 0.0356(18) 0.0223(17) -0.0021(14) 0.0115(14) -0.0086(14)
C10 0.0416(18) 0.0236(16) 0.0194(16) 0.0030(13) 0.0094(14) 0.0033(13)
C7 0.0338(17) 0.0296(17) 0.0196(16) 0.0051(13) 0.0099(13) -0.0007(13)
C16 0.0258(16) 0.0323(18) 0.0235(17) -0.0009(13) 0.0005(13) -0.0066(13)
C13 0.0208(15) 0.0274(16) 0.0251(16) 0.0004(12) 0.0010(13) 0.0013(13)
C3 0.0248(15) 0.0269(16) 0.0198(16) 0.0053(12) 0.0062(12) -0.0004(12)
C6 0.0266(15) 0.0278(16) 0.0200(15) 0.0046(12) 0.0071(12) -0.0025(13)
C5 0.0257(15) 0.0335(18) 0.0175(15) 0.0061(13) 0.0054(12) 0.0002(13)
C4 0.0288(16) 0.0270(16) 0.0208(16) 0.0046(13) 0.0053(13) -0.0017(13)
O2 0.064(2) 0.163(4) 0.070(2) 0.054(2) 0.0474(19) 0.071(3)
N3 0.0304(16) 0.080(2) 0.0402(19) 0.0081(16) 0.0189(14) -0.0024(18)
O3 0.0339(15) 0.0463(18) 0.185(4) -0.0175(14) 0.045(2) -0.046(2)
C8 0.0345(17) 0.0243(16) 0.0193(15) 0.0075(13) 0.0085(13) 0.0024(13)
C9 0.0390(18) 0.0246(16) 0.0210(16) 0.0068(13) 0.0114(13) 0.0010(13)

loop_
_atom_type_symbol
_atom_type_description
_atom_type_scat_dispersion_real
_atom_type_scat_dispersion_imag
_atom_type_scat_source
C C 0.0033 0.0016 'International Tables Vol C Tables 4.2.6.8 and 6.1.1.4'
H H 0.0000 0.0000 'International Tables Vol C Tables 4.2.6.8 and 6.1.1.4'
N N 0.0061 0.0033 'International Tables Vol C Tables 4.2.6.8 and 6.1.1.4'
O O 0.0106 0.0060 'International Tables Vol C Tables 4.2.6.8 and 6.1.1.4'
Ag Ag -0.8971 1.1015 'International Tables Vol C Tables 4.2.6.8 and 6.1.1.4'
S S 0.1246 0.1234 'International Tables Vol C Tables 4.2.6.8 and 6.1.1.4'

loop_
_geom_angle_atom_site_label_1
_geom_angle_atom_site_label_2
_geom_angle_atom_site_label_3
_geom_angle_site_symmetry_1
_geom_angle_site_symmetry_3
_geom_angle
N2 Ag1 N1 . . 167.73(10)
N2 Ag1 O1 . . 92.98(9)
N1 Ag1 O1 . . 94.93(9)
O3 S1 O2 . . 115.6(2)
O3 S1 O1 . . 111.53(19)
O2 S1 O1 . . 109.7(2)
O3 S1 C11 . . 106.77(17)
O2 S1 C11 . . 106.38(16)
O1 S1 C11 . . 106.33(14)
C4 N1 C6 . . 116.7(3)
C4 N1 Ag1 . . 123.7(2)
C6 N1 Ag1 . . 119.2(2)
C10 N2 C7 . . 116.8(3)
C10 N2 Ag1 . . 117.8(2)
C7 N2 Ag1 . . 125.3(2)
C3 C2 C5 . . 116.4(3)
C3 C2 C1 . . 121.8(3)
C5 C2 C1 . . 121.8(3)
C13 C12 C11 . . 119.9(3)
C13 C12 H12A . . 120.0
C11 C12 H12A . . 120.0
N3 C14 C15 . . 120.3(3)
N3 C14 C13 . . 121.4(3)
C15 C14 C13 . . 118.2(3)
C9 C1 C8 1_554 1_554 117.2(3)
C9 C1 C2 1_554 . 121.0(3)
C8 C1 C2 1_554 . 121.8(3)
S1 O1 Ag1 . . 143.69(14)
C16 C11 C12 . . 119.1(3)
C16 C11 S1 . . 120.5(2)
C12 C11 S1 . . 120.4(2)
C16 C15 C14 . . 120.6(3)
C16 C15 H15A . . 119.7
C14 C15 H15A . . 119.7
N2 C10 C9 . . 123.4(3)
N2 C10 H10A . . 118.3
C9 C10 H10A . . 118.3
N2 C7 C8 . . 123.5(3)
N2 C7 H7A . . 118.2
C8 C7 H7A . . 118.2
C15 C16 C11 . . 121.2(3)
C15 C16 H16A . . 119.4
C11 C16 H16A . . 119.4
C12 C13 C14 . . 120.8(3)
C12 C13 H13A . . 119.6
C14 C13 H13A . . 119.6
C4 C3 C2 . . 119.8(3)
C4 C3 H3A . . 120.1
C2 C3 H3A . . 120.1
N1 C6 C5 . . 123.0(3)
N1 C6 H6A . . 118.5
C5 C6 H6A . . 118.5
C6 C5 C2 . . 120.4(3)
C6 C5 H5A . . 119.8
C2 C5 H5A . . 119.8
N1 C4 C3 . . 123.8(3)
N1 C4 H4A . . 118.1
C3 C4 H4A . . 118.1
C14 N3 H3B . . 120.0
C14 N3 H3C . . 120.0
H3B N3 H3C . . 120.0
C7 C8 C1 . 1_556 119.3(3)
C7 C8 H8 . . 120.4
C1 C8 H8 1_556 . 120.4
C10 C9 C1 . 1_556 119.8(3)
C10 C9 H9 . . 120.1
C1 C9 H9 1_556 . 120.1

loop_
_geom_bond_atom_site_label_1
_geom_bond_atom_site_label_2
_geom_bond_site_symmetry_2
_geom_bond_distance
Ag1 N2 . 2.179(3)
Ag1 N1 . 2.187(3)
Ag1 O1 . 2.571(2)
S1 O3 . 1.428(3)
S1 O2 . 1.441(3)
S1 O1 . 1.451(2)
S1 C11 . 1.763(3)
N1 C4 . 1.345(4)
N1 C6 . 1.345(4)
N2 C10 . 1.347(4)
N2 C7 . 1.348(4)
C2 C3 . 1.393(4)
C2 C5 . 1.398(4)
C2 C1 . 1.480(4)
C12 C13 . 1.390(4)
C12 C11 . 1.394(4)
C12 H12A . 0.9500
C14 N3 . 1.380(4)
C14 C15 . 1.400(4)
C14 C13 . 1.401(4)
C1 C9 1_554 1.393(4)
C1 C8 1_554 1.399(4)
C11 C16 . 1.387(4)
C15 C16 . 1.372(5)
C15 H15A . 0.9500
C10 C9 . 1.372(4)
C10 H10A . 0.9500
C7 C8 . 1.375(4)
C7 H7A . 0.9500
C16 H16A . 0.9500
C13 H13A . 0.9500
C3 C4 . 1.370(5)
C3 H3A . 0.9500
C6 C5 . 1.368(4)
C6 H6A . 0.9500
C5 H5A . 0.9500
C4 H4A . 0.9500
N3 H3B . 0.8800
N3 H3C . 0.8800
C8 C1 1_556 1.399(4)
C8 H8 . 0.9500
C9 C1 1_556 1.393(4)
C9 H9 . 0.9500

loop_
_geom_hbond_atom_site_label_D
_geom_hbond_atom_site_label_H
_geom_hbond_atom_site_label_A
_geom_hbond_site_symmetry_A
_geom_hbond_distance_DH
_geom_hbond_distance_HA
_geom_hbond_distance_DA
_geom_hbond_angle_DHA
N3 H3B O2 4_566 0.88 2.04 2.850(5) 153
N3 H3C O3 1_455 0.88 2.25 2.905(4) 131

loop_
_geom_torsion_atom_site_label_1
_geom_torsion_atom_site_label_2
_geom_torsion_atom_site_label_3
_geom_torsion_atom_site_label_4
_geom_torsion_site_symmetry_4
_geom_torsion
N2 Ag1 N1 C4 . 49.1(6)
O1 Ag1 N1 C4 . 179.0(2)
N2 Ag1 N1 C6 . -138.8(4)
O1 Ag1 N1 C6 . -8.9(2)
N1 Ag1 N2 C10 . 102.1(5)
O1 Ag1 N2 C10 . -28.0(2)
N1 Ag1 N2 C7 . -81.8(5)
O1 Ag1 N2 C7 . 148.2(3)
C3 C2 C1 C9 1_554 -147.0(3)
C5 C2 C1 C9 1_554 33.1(4)
C3 C2 C1 C8 1_554 33.5(4)
C5 C2 C1 C8 1_554 -146.4(3)
O3 S1 O1 Ag1 . -41.8(3)
O2 S1 O1 Ag1 . 87.6(3)
C11 S1 O1 Ag1 . -157.8(2)
N2 Ag1 O1 S1 . 102.2(3)
N1 Ag1 O1 S1 . -68.4(3)
C13 C12 C11 C16 . -0.5(5)
C13 C12 C11 S1 . 178.4(2)
O3 S1 C11 C16 . -37.0(3)
O2 S1 C11 C16 . -160.9(3)
O1 S1 C11 C16 . 82.2(3)
O3 S1 C11 C12 . 144.1(3)
O2 S1 C11 C12 . 20.2(3)
O1 S1 C11 C12 . -96.7(3)
N3 C14 C15 C16 . 175.3(3)
C13 C14 C15 C16 . -2.2(5)
C7 N2 C10 C9 . -2.1(5)
Ag1 N2 C10 C9 . 174.4(3)
C10 N2 C7 C8 . 0.1(5)
Ag1 N2 C7 C8 . -176.1(2)
C14 C15 C16 C11 . 0.6(5)
C12 C11 C16 C15 . 0.8(5)
S1 C11 C16 C15 . -178.2(3)
C11 C12 C13 C14 . -1.2(5)
N3 C14 C13 C12 . -174.9(3)
C15 C14 C13 C12 . 2.5(5)
C5 C2 C3 C4 . 0.0(4)
C1 C2 C3 C4 . -179.9(3)
C4 N1 C6 C5 . 0.1(4)
Ag1 N1 C6 C5 . -172.5(2)
N1 C6 C5 C2 . 0.1(5)
C3 C2 C5 C6 . -0.2(4)
C1 C2 C5 C6 . 179.7(3)
C6 N1 C4 C3 . -0.3(5)
Ag1 N1 C4 C3 . 172.0(2)
C2 C3 C4 N1 . 0.3(5)
N2 C7 C8 C1 1_556 1.9(5)
N2 C10 C9 C1 1_556 2.0(5)
